data_4500052
loop_
_publ_author_name
'Tao Tu'
'Thierry Maris'
'James D. Wuest'

_publ_section_title
;
 Crystal Structures of Spiroborates Derived from
 [1,1'-Binaphthalene]-2,2'-diol (BINOL)
;
_journal_name_full 'Cryst. Growth & Design'
_journal_page_first 1541
_journal_page_last 1546
_journal_paper_doi 10.1021/cg7008013
_journal_volume 8
_journal_year 2008
_chemical_absolute_configuration rmad
_chemical_compound_source 'Synthesized by the authors. See text'
_chemical_formula_moiety '2(C40 H24 B O4), 2(C14 H16 N), C2 H3 N, 3(H2 O)'
_chemical_formula_sum 'C110 H89 B2 N3 O11'
_chemical_formula_weight 1650.46
_chemical_name_systematic
; 
 ? 
;
_space_group_IT_number 4
_symmetry_cell_setting monoclinic
_symmetry_space_group_name_Hall 'P 2yb'
_symmetry_space_group_name_H-M 'P 1 21 1'
_atom_sites_solution_hydrogens geom
_atom_sites_solution_primary direct
_atom_sites_solution_secondary difmap
_audit_creation_method SHELXL-97
_cell_angle_alpha 90.00
_cell_angle_beta 108.837(1)
_cell_angle_gamma 90.00
_cell_formula_units_Z 2
_cell_length_a 15.2276(3)
_cell_length_b 15.6443(3)
_cell_length_c 19.1539(3)
_cell_measurement_reflns_used 41255
_cell_measurement_temperature 100(2)
_cell_measurement_theta_max 68.75
_cell_measurement_theta_min 2.44
_cell_volume 4318.55(14)
_computing_cell_refinement 'SMART (Bruker, 2003)'
_computing_data_collection 'SMART (Bruker, 2003)'
_computing_data_reduction 'SAINT (Bruker, 2004)'
_computing_molecular_graphics 'SHELXTL (Bruker, 1997)'
_computing_publication_material 'UdMX (local program)'
_computing_structure_refinement 'SHELXL97 (Sheldrick, 1997)'
_computing_structure_solution 'SHELXS97 (Sheldrick, 1997)'
_diffrn_ambient_temperature 100(2)
_diffrn_detector_area_resol_mean 5.5
_diffrn_measured_fraction_theta_full 0.978
_diffrn_measured_fraction_theta_max 0.978
_diffrn_measurement_device_type 'Bruker Smart 6000'
_diffrn_measurement_method \w
_diffrn_radiation_monochromator 'Montel 200 optics'
_diffrn_radiation_source 'Rotating Anode'
_diffrn_radiation_type CuK\a
_diffrn_radiation_wavelength 1.54178
_diffrn_reflns_av_R_equivalents 0.026
_diffrn_reflns_av_sigmaI/netI 0.0193
_diffrn_reflns_limit_h_max 18
_diffrn_reflns_limit_h_min -18
_diffrn_reflns_limit_k_max 16
_diffrn_reflns_limit_k_min -17
_diffrn_reflns_limit_l_max 23
_diffrn_reflns_limit_l_min -22
_diffrn_reflns_number 59036
_diffrn_reflns_theta_full 69.03
_diffrn_reflns_theta_max 69.03
_diffrn_reflns_theta_min 2.44
_diffrn_standards_decay_% 0.60
_diffrn_standards_number 452
_exptl_absorpt_coefficient_mu 0.643
_exptl_absorpt_correction_T_max 0.9600
_exptl_absorpt_correction_T_min 0.9200
_exptl_absorpt_correction_type multi-scan
_exptl_absorpt_process_details 'Sadabs (Sheldrick,1996)'
_exptl_crystal_colour Colorless
_exptl_crystal_density_diffrn 1.269
_exptl_crystal_density_method 'not measured'
_exptl_crystal_description block
_exptl_crystal_F_000 1736
_exptl_crystal_size_max 0.12
_exptl_crystal_size_mid 0.11
_exptl_crystal_size_min 0.07
_refine_diff_density_max 0.456
_refine_diff_density_min -0.327
_refine_diff_density_rms 0.039
_refine_ls_abs_structure_details 'Flack H D (1983), XXXX Friedel Pairs'
_refine_ls_abs_structure_Flack 0.05(12)
_refine_ls_extinction_coef 0.00086(10)
_refine_ls_extinction_expression Fc^*^=kFc[1+0.001xFc^2^\l^3^/sin(2\q)]^-1/4^
_refine_ls_extinction_method SHELXL
_refine_ls_goodness_of_fit_ref 1.038
_refine_ls_hydrogen_treatment mixed
_refine_ls_matrix_type full
_refine_ls_number_parameters 1149
_refine_ls_number_reflns 13980
_refine_ls_number_restraints 12
_refine_ls_restrained_S_all 1.087
_refine_ls_R_factor_all 0.0445
_refine_ls_R_factor_gt 0.0437
_refine_ls_shift/su_max 0.004
_refine_ls_shift/su_mean 0.000
_refine_ls_structure_factor_coef Fsqd
_refine_ls_weighting_details 'calc w=1/[\s^2^(Fo^2^)+(0.0881P)^2^+0.9650P] where P=(Fo^2^+2Fc^2^)/3'
_refine_ls_weighting_scheme calc
_refine_ls_wR_factor_gt 0.1195
_refine_ls_wR_factor_ref 0.1213
_reflns_number_gt 13628
_reflns_number_total 13980
_reflns_threshold_expression I>2\s(I)
_cod_data_source_file deposit.cif
_cod_data_source_block jiw955
_cod_original_sg_symbol_H-M P21
_cod_database_code 4500052

loop_
_symmetry_equiv_pos_as_xyz
'x, y, z'
'-x, y+1/2, -z'

loop_
_atom_site_label
_atom_site_type_symbol
_atom_site_fract_x
_atom_site_fract_y
_atom_site_fract_z
_atom_site_U_iso_or_equiv
_atom_site_adp_type
_atom_site_occupancy
_atom_site_symmetry_multiplicity
_atom_site_calc_flag
_atom_site_refinement_flags
_atom_site_disorder_assembly
_atom_site_disorder_group
B1 B -0.44542(16) -0.76797(17) -0.49881(13) 0.0271(5) Uani 1 1 d . . .
O1 O -0.38252(10) -0.84137(10) -0.47412(8) 0.0283(3) Uani 1 1 d . . .
O2 O -0.41590(9) -0.71272(10) -0.54981(8) 0.0264(3) Uani 1 1 d . . .
O3 O -0.53504(10) -0.80933(10) -0.53294(8) 0.0277(3) Uani 1 1 d . . .
O4 O -0.44421(9) -0.70793(10) -0.43983(8) 0.0271(3) Uani 1 1 d . . .
C10 C -0.28986(14) -0.82949(14) -0.46152(11) 0.0269(4) Uani 1 1 d . . .
C11 C -0.25647(14) -0.81302(14) -0.51961(11) 0.0254(4) Uani 1 1 d . . .
C12 C -0.15882(14) -0.79881(14) -0.50270(11) 0.0266(4) Uani 1 1 d . . .
C13 C -0.11900(15) -0.77150(15) -0.55680(12) 0.0288(5) Uani 1 1 d . . .
H13 H -0.1579 -0.7639 -0.6063 0.035 Uiso 1 1 calc R . .
C14 C -0.02610(15) -0.75607(16) -0.53897(12) 0.0319(5) Uani 1 1 d . . .
H14 H -0.0014 -0.7370 -0.5759 0.038 Uiso 1 1 calc R . .
C15 C 0.03344(15) -0.76828(17) -0.46609(13) 0.0352(5) Uani 1 1 d . . .
H15 H 0.0982 -0.7586 -0.4542 0.042 Uiso 1 1 calc R . .
C16 C -0.00231(15) -0.79399(16) -0.41287(12) 0.0333(5) Uani 1 1 d . . .
H16 H 0.0382 -0.8028 -0.3640 0.040 Uiso 1 1 calc R . .
C17 C -0.09877(15) -0.80789(15) -0.42898(12) 0.0303(5) Uani 1 1 d . . .
C18 C -0.13695(15) -0.82837(16) -0.37251(12) 0.0329(5) Uani 1 1 d . . .
H18 H -0.0970 -0.8355 -0.3232 0.040 Uiso 1 1 calc R . .
C19 C -0.23020(16) -0.83795(16) -0.38812(12) 0.0314(5) Uani 1 1 d . . .
H19 H -0.2551 -0.8503 -0.3497 0.038 Uiso 1 1 calc R . .
C20 C -0.40103(14) -0.75496(15) -0.60778(11) 0.0255(4) Uani 1 1 d . . .
C21 C -0.32414(14) -0.80617(15) -0.59609(11) 0.0261(4) Uani 1 1 d . . .
C22 C -0.31469(14) -0.85438(15) -0.65691(11) 0.0276(4) Uani 1 1 d . . .
C23 C -0.24306(15) -0.91421(16) -0.64968(12) 0.0318(5) Uani 1 1 d . . .
H23 H -0.1987 -0.9235 -0.6024 0.038 Uiso 1 1 calc R . .
C24 C -0.23537(16) -0.95934(17) -0.70853(13) 0.0360(5) Uani 1 1 d . . .
H24 H -0.1864 -0.9994 -0.7018 0.043 Uiso 1 1 calc R . .
C25 C -0.30019(16) -0.94634(17) -0.77925(12) 0.0355(5) Uani 1 1 d . . .
H25 H -0.2940 -0.9765 -0.8205 0.043 Uiso 1 1 calc R . .
C26 C -0.37161(15) -0.89051(17) -0.78840(12) 0.0340(5) Uani 1 1 d . . .
H26 H -0.4154 -0.8828 -0.8362 0.041 Uiso 1 1 calc R . .
C27 C -0.38225(15) -0.84365(16) -0.72845(12) 0.0299(5) Uani 1 1 d . . .
C28 C -0.45762(14) -0.78768(16) -0.73702(11) 0.0304(5) Uani 1 1 d . . .
H28 H -0.5024 -0.7802 -0.7844 0.036 Uiso 1 1 calc R . .
C29 C -0.46713(14) -0.74421(15) -0.67816(12) 0.0281(4) Uani 1 1 d . . .
H29 H -0.5183 -0.7068 -0.6846 0.034 Uiso 1 1 calc R . .
C30 C -0.61327(14) -0.76155(15) -0.54602(11) 0.0267(4) Uani 1 1 d . . .
C31 C -0.63961(14) -0.72902(14) -0.48861(11) 0.0259(4) Uani 1 1 d . . .
C32 C -0.72142(14) -0.67656(15) -0.50624(12) 0.0279(4) Uani 1 1 d . . .
C33 C -0.74980(15) -0.63301(15) -0.45165(12) 0.0301(5) Uani 1 1 d . . .
H33 H -0.7133 -0.6378 -0.4012 0.036 Uiso 1 1 calc R . .
C34 C -0.82891(16) -0.58438(17) -0.47095(14) 0.0362(5) Uani 1 1 d . . .
H34 H -0.8469 -0.5567 -0.4335 0.043 Uiso 1 1 calc R . .
C35 C -0.88382(16) -0.57478(18) -0.54513(15) 0.0409(6) Uani 1 1 d . . .
H35 H -0.9385 -0.5409 -0.5578 0.049 Uiso 1 1 calc R . .
C36 C -0.85819(16) -0.61435(18) -0.59874(14) 0.0378(5) Uani 1 1 d . . .
H36 H -0.8952 -0.6073 -0.6489 0.045 Uiso 1 1 calc R . .
C37 C -0.77726(15) -0.66605(16) -0.58132(12) 0.0306(5) Uani 1 1 d . . .
C38 C -0.75061(15) -0.70657(17) -0.63737(12) 0.0334(5) Uani 1 1 d . . .
H38 H -0.7892 -0.7020 -0.6873 0.040 Uiso 1 1 calc R . .
C39 C -0.67025(15) -0.75195(16) -0.62052(12) 0.0315(5) Uani 1 1 d . . .
H39 H -0.6522 -0.7773 -0.6588 0.038 Uiso 1 1 calc R . .
C40 C -0.48583(14) -0.73340(14) -0.38995(11) 0.0266(4) Uani 1 1 d . . .
C41 C -0.58043(14) -0.74685(14) -0.41100(11) 0.0261(4) Uani 1 1 d . . .
C42 C -0.61835(14) -0.78033(15) -0.35658(12) 0.0285(5) Uani 1 1 d . . .
C43 C -0.71068(15) -0.81192(16) -0.37583(12) 0.0309(5) Uani 1 1 d . . .
H43 H -0.7487 -0.8121 -0.4261 0.037 Uiso 1 1 calc R . .
C44 C -0.74564(16) -0.84202(17) -0.32305(14) 0.0361(5) Uani 1 1 d . . .
H44 H -0.8071 -0.8638 -0.3372 0.043 Uiso 1 1 calc R . .
C45 C -0.69138(18) -0.84095(19) -0.24813(14) 0.0422(6) Uani 1 1 d . . .
H45 H -0.7175 -0.8583 -0.2116 0.051 Uiso 1 1 calc R . .
C46 C -0.60116(17) -0.81500(18) -0.22804(13) 0.0384(5) Uani 1 1 d . . .
H46 H -0.5643 -0.8165 -0.1775 0.046 Uiso 1 1 calc R . .
C47 C -0.56108(16) -0.78557(16) -0.28153(12) 0.0325(5) Uani 1 1 d . . .
C48 C -0.46587(16) -0.76508(17) -0.26255(12) 0.0335(5) Uani 1 1 d . . .
H48 H -0.4275 -0.7673 -0.2124 0.040 Uiso 1 1 calc R . .
C49 C -0.42866(15) -0.74215(16) -0.31562(12) 0.0309(5) Uani 1 1 d . . .
H49 H -0.3639 -0.7320 -0.3026 0.037 Uiso 1 1 calc R . .
B2 B -0.08303(17) -0.52149(19) -0.99157(13) 0.0326(5) Uani 1 1 d . . .
O5 O -0.10518(11) -0.45427(11) -0.94739(8) 0.0334(4) Uani 1 1 d . . .
O6 O -0.14213(10) -0.59728(11) -0.99800(8) 0.0326(3) Uani 1 1 d . . .
O7 O -0.09549(10) -0.47819(11) -1.06266(8) 0.0320(3) Uani 1 1 d . . .
O8 O 0.01062(11) -0.55816(12) -0.95964(8) 0.0343(4) Uani 1 1 d . . .
C50 C -0.12074(15) -0.47737(17) -0.88369(12) 0.0317(5) Uani 1 1 d . . .
C51 C -0.19754(14) -0.52476(16) -0.88478(12) 0.0295(5) Uani 1 1 d . . .
C52 C -0.20729(15) -0.55138(15) -0.81563(12) 0.0298(5) Uani 1 1 d . . .
C53 C -0.27653(15) -0.60904(16) -0.81031(13) 0.0327(5) Uani 1 1 d . . .
H53 H -0.3188 -0.6322 -0.8542 0.039 Uiso 1 1 calc R . .
C54 C -0.28397(16) -0.63215(17) -0.74379(14) 0.0361(5) Uani 1 1 d . . .
H54 H -0.3311 -0.6711 -0.7421 0.043 Uiso 1 1 calc R . .
C55 C -0.22267(16) -0.59898(17) -0.67744(13) 0.0365(5) Uani 1 1 d . . .
H55 H -0.2300 -0.6136 -0.6315 0.044 Uiso 1 1 calc R . .
C56 C -0.15271(16) -0.54565(17) -0.67997(12) 0.0358(5) Uani 1 1 d . . .
H56 H -0.1103 -0.5245 -0.6353 0.043 Uiso 1 1 calc R . .
C57 C -0.14224(15) -0.52130(16) -0.74829(12) 0.0317(5) Uani 1 1 d . . .
C58 C -0.06783(15) -0.46871(18) -0.75097(12) 0.0353(5) Uani 1 1 d . . .
H58 H -0.0252 -0.4475 -0.7064 0.042 Uiso 1 1 calc R . .
C59 C -0.05656(16) -0.44810(18) -0.81675(13) 0.0365(5) Uani 1 1 d . . .
H59 H -0.0054 -0.4139 -0.8176 0.044 Uiso 1 1 calc R . .
C60 C -0.23491(15) -0.58560(15) -1.01053(12) 0.0304(5) Uani 1 1 d . . .
C61 C -0.26647(15) -0.54934(15) -0.95717(11) 0.0290(5) Uani 1 1 d . . .
C62 C -0.36413(15) -0.53330(15) -0.97536(12) 0.0293(5) Uani 1 1 d . . .
C63 C -0.40299(15) -0.48526(16) -0.92923(12) 0.0312(5) Uani 1 1 d . . .
H63 H -0.3636 -0.4656 -0.8827 0.037 Uiso 1 1 calc R . .
C64 C -0.49541(15) -0.46684(17) -0.95033(12) 0.0334(5) Uani 1 1 d . . .
H64 H -0.5190 -0.4340 -0.9186 0.040 Uiso 1 1 calc R . .
C65 C -0.55652(15) -0.49575(17) -1.01852(12) 0.0345(5) Uani 1 1 d . . .
H65 H -0.6208 -0.4827 -1.0327 0.041 Uiso 1 1 calc R . .
C66 C -0.52205(15) -0.54280(17) -1.06387(12) 0.0331(5) Uani 1 1 d . . .
H66 H -0.5633 -0.5633 -1.1093 0.040 Uiso 1 1 calc R . .
C67 C -0.42615(15) -0.56164(16) -1.04456(12) 0.0313(5) Uani 1 1 d . . .
C68 C -0.38989(16) -0.60421(16) -1.09473(12) 0.0327(5) Uani 1 1 d . . .
H68 H -0.4309 -0.6258 -1.1398 0.039 Uiso 1 1 calc R . .
C69 C -0.29671(16) -0.61428(16) -1.07861(12) 0.0328(5) Uani 1 1 d . . .
H69 H -0.2730 -0.6408 -1.1134 0.039 Uiso 1 1 calc R . .
C70 C -0.06047(14) -0.51837(16) -1.11100(11) 0.0300(5) Uani 1 1 d . . .
C71 C 0.03427(14) -0.52543(15) -1.09635(11) 0.0284(5) Uani 1 1 d . . .
C72 C 0.06747(15) -0.57126(15) -1.14811(12) 0.0294(5) Uani 1 1 d . . .
C73 C 0.16239(15) -0.59208(16) -1.13373(12) 0.0319(5) Uani 1 1 d . . .
H73 H 0.2068 -0.5737 -1.0889 0.038 Uiso 1 1 calc R . .
C74 C 0.19151(16) -0.63805(17) -1.18293(14) 0.0362(5) Uani 1 1 d . . .
H74 H 0.2552 -0.6528 -1.1710 0.043 Uiso 1 1 calc R . .
C75 C 0.12820(18) -0.66365(18) -1.25100(14) 0.0409(6) Uani 1 1 d . . .
H75 H 0.1492 -0.6936 -1.2858 0.049 Uiso 1 1 calc R . .
C76 C 0.03608(17) -0.64495(18) -1.26667(14) 0.0399(6) Uani 1 1 d . . .
H76 H -0.0067 -0.6619 -1.3128 0.048 Uiso 1 1 calc R . .
C77 C 0.00327(16) -0.60094(16) -1.21574(12) 0.0340(5) Uani 1 1 d . . .
C78 C -0.09317(16) -0.58692(17) -1.22970(13) 0.0362(5) Uani 1 1 d . . .
H78 H -0.1364 -0.6045 -1.2754 0.043 Uiso 1 1 calc R . .
C79 C -0.12440(15) -0.54846(17) -1.17815(12) 0.0334(5) Uani 1 1 d . . .
H79 H -0.1892 -0.5418 -1.1873 0.040 Uiso 1 1 calc R . .
C80 C 0.08367(14) -0.50886(16) -0.96097(12) 0.0306(5) Uani 1 1 d . . .
C81 C 0.09758(14) -0.48875(16) -1.02686(11) 0.0293(5) Uani 1 1 d . . .
C82 C 0.16974(14) -0.42912(16) -1.02581(11) 0.0296(5) Uani 1 1 d . . .
C83 C 0.17814(15) -0.39165(16) -1.09077(12) 0.0315(5) Uani 1 1 d . . .
H83 H 0.1376 -0.4095 -1.1374 0.038 Uiso 1 1 calc R . .
C84 C 0.24343(15) -0.33023(17) -1.08779(13) 0.0348(5) Uani 1 1 d . . .
H84 H 0.2462 -0.3053 -1.1322 0.042 Uiso 1 1 calc R . .
C85 C 0.30629(16) -0.30361(17) -1.01993(13) 0.0372(5) Uani 1 1 d . . .
H85 H 0.3522 -0.2619 -1.0184 0.045 Uiso 1 1 calc R . .
C86 C 0.30041(15) -0.33870(17) -0.95611(13) 0.0365(5) Uani 1 1 d . . .
H86 H 0.3433 -0.3212 -0.9103 0.044 Uiso 1 1 calc R . .
C87 C 0.23236(15) -0.40022(16) -0.95657(12) 0.0324(5) Uani 1 1 d . . .
C88 C 0.21954(15) -0.42993(17) -0.89046(12) 0.0353(5) Uani 1 1 d . . .
H88 H 0.2625 -0.4139 -0.8441 0.042 Uiso 1 1 calc R . .
C89 C 0.14648(16) -0.48100(17) -0.89285(12) 0.0354(5) Uani 1 1 d . . .
H89 H 0.1374 -0.4983 -0.8481 0.042 Uiso 1 1 calc R . .
C90 C -0.56999(15) 0.02521(16) -0.43688(12) 0.0313(5) Uani 1 1 d . . .
H90A H -0.6325 0.0364 -0.4335 0.038 Uiso 1 1 calc R . .
H90B H -0.5467 0.0790 -0.4517 0.038 Uiso 1 1 calc R . .
N90 N -0.57690(12) -0.04193(13) -0.49440(9) 0.0277(4) Uani 1 1 d . . .
H90C H -0.5905 -0.0935 -0.4773 0.033 Uiso 1 1 calc R . .
H90D H -0.5201 -0.0472 -0.5014 0.033 Uiso 1 1 calc R . .
C91 C -0.50599(15) -0.00207(15) -0.36253(12) 0.0306(5) Uani 1 1 d . . .
C92 C -0.41217(16) -0.01593(19) -0.35064(12) 0.0380(5) Uani 1 1 d . . .
H92 H -0.3872 -0.0079 -0.3896 0.046 Uiso 1 1 calc R . .
C93 C -0.35514(17) -0.0416(2) -0.28161(14) 0.0429(6) Uani 1 1 d . . .
H93 H -0.2911 -0.0515 -0.2736 0.052 Uiso 1 1 calc R . .
C94 C -0.39068(18) -0.05290(19) -0.22461(13) 0.0424(6) Uani 1 1 d . . .
H94 H -0.3512 -0.0704 -0.1774 0.051 Uiso 1 1 calc R . .
C95 C -0.48386(18) -0.03868(18) -0.23629(13) 0.0408(6) Uani 1 1 d . . .
H95 H -0.5085 -0.0465 -0.1971 0.049 Uiso 1 1 calc R . .
C96 C -0.54129(16) -0.01313(17) -0.30485(12) 0.0351(5) Uani 1 1 d . . .
H96 H -0.6053 -0.0031 -0.3125 0.042 Uiso 1 1 calc R . .
C97 C -0.64919(15) -0.02311(16) -0.56749(11) 0.0306(5) Uani 1 1 d . . .
H97A H -0.6499 -0.0700 -0.6024 0.037 Uiso 1 1 calc R . .
H97B H -0.6325 0.0303 -0.5879 0.037 Uiso 1 1 calc R . .
C98 C -0.74500(14) -0.01378(16) -0.56083(11) 0.0279(4) Uani 1 1 d . . .
C99 C -0.78640(16) 0.06587(16) -0.56771(13) 0.0334(5) Uani 1 1 d . . .
H99 H -0.7549 0.1144 -0.5777 0.040 Uiso 1 1 calc R . .
C100 C -0.87315(16) 0.07542(18) -0.56014(13) 0.0378(5) Uani 1 1 d . . .
H100 H -0.9008 0.1304 -0.5647 0.045 Uiso 1 1 calc R . .
C101 C -0.91959(16) 0.00526(19) -0.54605(13) 0.0397(6) Uani 1 1 d . . .
H101 H -0.9791 0.0119 -0.5408 0.048 Uiso 1 1 calc R . .
C102 C -0.87930(17) -0.07496(19) -0.53961(14) 0.0422(6) Uani 1 1 d . . .
H102 H -0.9113 -0.1233 -0.5300 0.051 Uiso 1 1 calc R . .
C103 C -0.79236(16) -0.08492(17) -0.54715(13) 0.0361(5) Uani 1 1 d . . .
H103 H -0.7650 -0.1401 -0.5430 0.043 Uiso 1 1 calc R . .
C110 C -0.13226(18) -0.24099(19) -0.12756(14) 0.0428(6) Uani 1 1 d . . .
H11A H -0.1274 -0.1787 -0.1180 0.051 Uiso 1 1 calc R . .
H11B H -0.1982 -0.2546 -0.1539 0.051 Uiso 1 1 calc R . .
N110 N -0.10137(14) -0.28793(15) -0.05544(11) 0.0383(5) Uani 1 1 d . . .
H11C H -0.1177 -0.3445 -0.0640 0.046 Uiso 1 1 calc R . .
H11D H -0.0377 -0.2854 -0.0364 0.046 Uiso 1 1 calc R . .
C111 C -0.07459(17) -0.26449(18) -0.17580(13) 0.0375(5) Uani 1 1 d . . .
C112 C -0.09175(17) -0.34049(18) -0.21528(13) 0.0386(5) Uani 1 1 d . . .
H112 H -0.1403 -0.3769 -0.2123 0.046 Uiso 1 1 calc R . .
C113 C -0.03896(19) -0.36375(18) -0.25896(13) 0.0416(6) Uani 1 1 d . . .
H113 H -0.0503 -0.4165 -0.2849 0.050 Uiso 1 1 calc R . .
C114 C 0.03057(19) -0.30992(19) -0.26488(13) 0.0433(6) Uani 1 1 d . . .
H114 H 0.0665 -0.3254 -0.2953 0.052 Uiso 1 1 calc R . .
C115 C 0.04748(18) -0.2335(2) -0.22631(14) 0.0452(6) Uani 1 1 d . . .
H115 H 0.0948 -0.1964 -0.2307 0.054 Uiso 1 1 calc R . .
C116 C -0.00426(18) -0.21069(19) -0.18108(14) 0.0426(6) Uani 1 1 d . . .
H116 H 0.0084 -0.1587 -0.1540 0.051 Uiso 1 1 calc R . .
C117 C -0.14122(17) -0.25413(18) 0.00086(14) 0.0401(5) Uani 1 1 d . . .
H11E H -0.1181 -0.1953 0.0144 0.048 Uiso 1 1 calc R . .
H11F H -0.1191 -0.2899 0.0458 0.048 Uiso 1 1 calc R . .
C118 C -0.24573(17) -0.25295(18) -0.02561(13) 0.0383(5) Uani 1 1 d . . .
C119 C -0.29623(18) -0.32850(19) -0.03091(15) 0.0453(6) Uani 1 1 d . . .
H119 H -0.2647 -0.3817 -0.0204 0.054 Uiso 1 1 calc R . .
C120 C -0.39140(19) -0.3262(2) -0.05130(15) 0.0491(7) Uani 1 1 d . . .
H120 H -0.4251 -0.3781 -0.0551 0.059 Uiso 1 1 calc R . .
C121 C -0.43850(18) -0.2496(2) -0.06626(13) 0.0457(6) Uani 1 1 d . . .
H121 H -0.5041 -0.2483 -0.0787 0.055 Uiso 1 1 calc R . .
C122 C -0.38886(19) -0.1740(2) -0.06288(14) 0.0457(6) Uani 1 1 d . . .
H122 H -0.4206 -0.1209 -0.0740 0.055 Uiso 1 1 calc R . .
C123 C -0.29331(18) -0.17668(18) -0.04334(13) 0.0412(6) Uani 1 1 d . . .
H123 H -0.2598 -0.1252 -0.0421 0.049 Uiso 1 1 calc R . .
N130 N -0.3206(2) -0.4035(3) -0.2270(2) 0.0959(13) Uani 1 1 d . . .
C131 C -0.3824(3) -0.4475(3) -0.24909(19) 0.0620(9) Uani 1 1 d . . .
C132 C -0.4618(3) -0.5035(3) -0.27779(17) 0.0676(10) Uani 1 1 d . . .
H13A H -0.4953 -0.4882 -0.3291 0.101 Uiso 1 1 calc R . .
H13B H -0.5031 -0.4973 -0.2481 0.101 Uiso 1 1 calc R . .
H13C H -0.4405 -0.5629 -0.2755 0.101 Uiso 1 1 calc R . .
O9 O -0.42521(11) -0.00166(12) -0.53874(10) 0.0364(4) Uani 1 1 d D . .
H9A H -0.3721(15) -0.028(2) -0.537(2) 0.071(11) Uiso 1 1 d D . .
H9B H -0.409(3) 0.0507(12) -0.520(2) 0.082(13) Uiso 1 1 d D . .
O10 O -0.07892(14) -0.75321(15) -0.02457(13) 0.0587(5) Uani 1 1 d D . .
H10A H -0.072(3) -0.775(2) 0.0209(10) 0.090 Uiso 1 1 d D . .
H10B H -0.098(3) -0.6984(9) -0.0231(19) 0.090 Uiso 1 1 d D . .
O20 O -0.0746(15) -0.7810(16) -0.1614(11) 0.071(9) Uiso 0.50 1 d PD A 1
H20A H -0.0249 -0.7512 -0.1314 0.070 Uiso 0.50 1 d PRD A 1
H20B H -0.1024 -0.8005 -0.1302 0.070 Uiso 0.50 1 d PRD A 1
O21 O -0.1676(16) -0.7687(15) -0.1871(11) 0.071(9) Uiso 0.50 1 d PD B 2
H21A H -0.2303 -0.7594 -0.2087 0.070 Uiso 0.50 1 d PRD B 2
H21B H -0.1455 -0.7712 -0.2227 0.070 Uiso 0.50 1 d PRD B 2

loop_
_atom_site_aniso_label
_atom_site_aniso_U_11
_atom_site_aniso_U_22
_atom_site_aniso_U_33
_atom_site_aniso_U_23
_atom_site_aniso_U_13
_atom_site_aniso_U_12
B1 0.0276(11) 0.0272(14) 0.0293(11) 0.0002(9) 0.0130(9) -0.0005(9)
O1 0.0274(7) 0.0270(9) 0.0335(7) 0.0017(6) 0.0140(6) -0.0013(6)
O2 0.0274(7) 0.0249(8) 0.0296(7) -0.0014(6) 0.0131(6) -0.0013(6)
O3 0.0271(7) 0.0279(9) 0.0304(7) -0.0021(6) 0.0124(6) -0.0012(6)
O4 0.0271(7) 0.0279(9) 0.0290(7) -0.0020(6) 0.0128(6) -0.0047(6)
C10 0.0296(10) 0.0226(12) 0.0296(10) -0.0011(8) 0.0112(8) 0.0018(8)
C11 0.0284(10) 0.0220(11) 0.0269(10) -0.0006(8) 0.0104(8) 0.0015(8)
C12 0.0283(10) 0.0230(12) 0.0293(10) -0.0032(8) 0.0105(8) 0.0039(8)
C13 0.0294(10) 0.0265(12) 0.0314(10) -0.0028(8) 0.0110(8) 0.0032(9)
C14 0.0311(10) 0.0309(13) 0.0375(11) -0.0036(9) 0.0163(9) 0.0017(9)
C15 0.0238(10) 0.0361(15) 0.0455(12) -0.0089(10) 0.0111(9) 0.0030(9)
C16 0.0267(10) 0.0340(14) 0.0350(11) -0.0055(9) 0.0045(8) 0.0059(9)
C17 0.0292(10) 0.0281(12) 0.0329(10) -0.0034(9) 0.0092(8) 0.0056(9)
C18 0.0333(11) 0.0362(14) 0.0272(10) -0.0014(9) 0.0069(8) 0.0068(10)
C19 0.0355(11) 0.0312(13) 0.0296(10) 0.0012(9) 0.0134(9) 0.0040(9)
C20 0.0266(9) 0.0243(11) 0.0286(10) 0.0005(8) 0.0131(8) -0.0032(8)
C21 0.0257(9) 0.0260(12) 0.0286(10) -0.0010(8) 0.0114(8) -0.0045(8)
C22 0.0274(10) 0.0286(12) 0.0289(10) -0.0012(8) 0.0120(8) -0.0057(8)
C23 0.0310(10) 0.0344(14) 0.0291(10) -0.0018(9) 0.0087(8) 0.0008(9)
C24 0.0355(11) 0.0369(14) 0.0364(11) -0.0044(10) 0.0128(9) 0.0041(10)
C25 0.0375(11) 0.0425(15) 0.0285(10) -0.0080(10) 0.0136(9) -0.0015(10)
C26 0.0342(11) 0.0402(14) 0.0275(10) -0.0027(9) 0.0100(8) -0.0039(10)
C27 0.0293(10) 0.0335(13) 0.0286(10) -0.0007(9) 0.0115(8) -0.0053(9)
C28 0.0259(9) 0.0391(14) 0.0260(10) 0.0019(9) 0.0082(8) -0.0043(9)
C29 0.0241(9) 0.0298(12) 0.0326(10) 0.0022(9) 0.0119(8) -0.0015(8)
C30 0.0256(9) 0.0262(12) 0.0304(10) 0.0002(8) 0.0116(8) -0.0051(8)
C31 0.0248(9) 0.0245(12) 0.0295(10) -0.0002(8) 0.0103(8) -0.0050(8)
C32 0.0257(10) 0.0259(12) 0.0324(10) -0.0005(9) 0.0100(8) -0.0061(8)
C33 0.0284(10) 0.0271(13) 0.0348(11) -0.0009(9) 0.0100(8) -0.0031(9)
C34 0.0348(11) 0.0318(14) 0.0437(12) -0.0034(10) 0.0150(10) -0.0009(10)
C35 0.0287(11) 0.0366(15) 0.0545(15) 0.0024(11) 0.0095(10) 0.0058(10)
C36 0.0295(11) 0.0385(15) 0.0403(12) 0.0042(10) 0.0044(9) -0.0009(10)
C37 0.0270(10) 0.0285(13) 0.0351(11) 0.0023(9) 0.0081(8) -0.0050(9)
C38 0.0313(11) 0.0381(14) 0.0282(10) 0.0015(9) 0.0059(8) -0.0075(10)
C39 0.0334(11) 0.0334(13) 0.0298(10) -0.0049(9) 0.0131(8) -0.0082(9)
C40 0.0299(10) 0.0237(12) 0.0296(10) -0.0023(8) 0.0142(8) 0.0005(8)
C41 0.0304(10) 0.0227(11) 0.0280(10) -0.0005(8) 0.0131(8) 0.0015(8)
C42 0.0301(10) 0.0278(12) 0.0311(10) 0.0014(9) 0.0146(8) 0.0048(9)
C43 0.0308(10) 0.0291(13) 0.0348(11) 0.0006(9) 0.0137(8) 0.0044(9)
C44 0.0324(11) 0.0363(14) 0.0448(12) 0.0083(10) 0.0195(10) 0.0059(10)
C45 0.0444(13) 0.0462(16) 0.0457(13) 0.0151(12) 0.0283(11) 0.0103(12)
C46 0.0439(13) 0.0429(15) 0.0314(11) 0.0070(10) 0.0162(10) 0.0094(11)
C47 0.0358(11) 0.0316(13) 0.0323(11) 0.0016(9) 0.0144(9) 0.0065(9)
C48 0.0365(11) 0.0352(14) 0.0267(10) 0.0001(9) 0.0073(9) 0.0044(10)
C49 0.0278(10) 0.0331(13) 0.0310(10) -0.0021(9) 0.0085(8) -0.0003(9)
B2 0.0316(12) 0.0378(16) 0.0308(12) 0.0021(10) 0.0136(10) 0.0014(11)
O5 0.0349(8) 0.0361(10) 0.0314(7) 0.0018(7) 0.0136(6) -0.0031(7)
O6 0.0285(7) 0.0351(10) 0.0363(8) 0.0010(7) 0.0132(6) 0.0019(6)
O7 0.0295(7) 0.0372(10) 0.0299(7) 0.0031(7) 0.0106(6) 0.0040(7)
O8 0.0308(7) 0.0406(10) 0.0328(8) 0.0078(7) 0.0122(6) 0.0020(7)
C50 0.0316(11) 0.0354(13) 0.0295(10) 0.0017(9) 0.0120(8) 0.0031(9)
C51 0.0265(10) 0.0325(13) 0.0289(10) 0.0005(9) 0.0082(8) 0.0037(9)
C52 0.0290(10) 0.0293(13) 0.0313(11) 0.0017(9) 0.0100(8) 0.0071(9)
C53 0.0300(10) 0.0321(14) 0.0358(11) 0.0004(9) 0.0104(9) 0.0032(9)
C54 0.0348(11) 0.0347(14) 0.0425(12) 0.0056(10) 0.0176(10) 0.0029(10)
C55 0.0405(12) 0.0390(15) 0.0332(11) 0.0083(10) 0.0163(10) 0.0092(10)
C56 0.0342(11) 0.0404(15) 0.0314(11) 0.0015(10) 0.0090(9) 0.0092(10)
C57 0.0291(10) 0.0330(13) 0.0321(10) 0.0006(9) 0.0087(8) 0.0066(9)
C58 0.0313(11) 0.0432(15) 0.0302(10) -0.0041(10) 0.0080(8) 0.0004(10)
C59 0.0308(11) 0.0413(15) 0.0376(12) -0.0042(10) 0.0114(9) -0.0045(10)
C60 0.0318(11) 0.0285(13) 0.0319(11) 0.0039(9) 0.0118(9) 0.0000(9)
C61 0.0296(10) 0.0280(12) 0.0296(10) 0.0039(9) 0.0098(8) -0.0007(9)
C62 0.0301(10) 0.0282(13) 0.0295(10) 0.0044(8) 0.0097(8) -0.0016(9)
C63 0.0309(10) 0.0325(13) 0.0299(10) 0.0014(9) 0.0095(8) -0.0013(9)
C64 0.0326(11) 0.0354(14) 0.0340(11) 0.0009(9) 0.0134(9) 0.0004(10)
C65 0.0272(10) 0.0386(15) 0.0362(11) 0.0076(10) 0.0081(9) -0.0003(9)
C66 0.0299(11) 0.0360(14) 0.0303(10) 0.0031(9) 0.0053(8) -0.0043(9)
C67 0.0324(11) 0.0304(13) 0.0306(10) 0.0040(9) 0.0094(9) -0.0015(9)
C68 0.0384(12) 0.0306(13) 0.0269(10) 0.0007(9) 0.0074(9) -0.0043(10)
C69 0.0384(11) 0.0321(13) 0.0293(10) 0.0011(9) 0.0131(9) -0.0002(10)
C70 0.0304(10) 0.0303(12) 0.0302(10) 0.0042(9) 0.0108(8) 0.0007(9)
C71 0.0280(10) 0.0272(12) 0.0285(10) 0.0032(8) 0.0069(8) -0.0023(8)
C72 0.0306(10) 0.0264(12) 0.0321(10) 0.0017(9) 0.0113(8) -0.0015(9)
C73 0.0291(10) 0.0337(13) 0.0317(11) 0.0016(9) 0.0082(8) -0.0031(9)
C74 0.0310(11) 0.0361(15) 0.0433(12) -0.0020(10) 0.0146(9) 0.0017(10)
C75 0.0442(13) 0.0383(15) 0.0444(13) -0.0086(11) 0.0199(11) -0.0002(11)
C76 0.0397(12) 0.0400(16) 0.0382(12) -0.0093(10) 0.0099(10) -0.0025(11)
C77 0.0333(11) 0.0326(14) 0.0338(11) -0.0002(9) 0.0076(9) -0.0018(9)
C78 0.0312(11) 0.0384(15) 0.0343(11) -0.0054(10) 0.0041(9) -0.0019(10)
C79 0.0240(10) 0.0381(14) 0.0355(11) 0.0033(10) 0.0058(8) 0.0000(9)
C80 0.0283(10) 0.0334(13) 0.0304(10) 0.0029(9) 0.0098(8) 0.0049(9)
C81 0.0289(10) 0.0316(13) 0.0261(10) 0.0021(9) 0.0073(8) 0.0049(9)
C82 0.0274(10) 0.0307(13) 0.0297(10) -0.0015(9) 0.0078(8) 0.0032(9)
C83 0.0301(10) 0.0346(13) 0.0287(10) -0.0019(9) 0.0081(8) 0.0007(9)
C84 0.0340(11) 0.0358(14) 0.0369(11) 0.0011(10) 0.0148(9) -0.0012(10)
C85 0.0314(11) 0.0350(14) 0.0456(13) -0.0036(10) 0.0128(10) -0.0051(10)
C86 0.0294(11) 0.0393(15) 0.0365(12) -0.0097(10) 0.0049(9) -0.0004(10)
C87 0.0306(10) 0.0349(14) 0.0299(11) -0.0012(9) 0.0071(8) 0.0060(9)
C88 0.0327(11) 0.0421(15) 0.0261(10) -0.0015(9) 0.0027(8) 0.0055(10)
C89 0.0368(11) 0.0437(15) 0.0249(10) 0.0057(9) 0.0090(8) 0.0092(10)
C90 0.0338(11) 0.0261(12) 0.0344(11) -0.0027(9) 0.0116(9) -0.0012(9)
N90 0.0276(8) 0.0270(10) 0.0306(9) 0.0006(7) 0.0124(7) 0.0005(7)
C91 0.0332(10) 0.0262(12) 0.0321(10) -0.0053(9) 0.0100(8) -0.0054(9)
C92 0.0352(11) 0.0476(16) 0.0322(11) -0.0033(10) 0.0122(9) -0.0068(11)
C93 0.0299(11) 0.0551(18) 0.0395(12) -0.0052(12) 0.0053(9) -0.0042(11)
C94 0.0452(13) 0.0455(16) 0.0310(11) -0.0035(10) 0.0048(10) -0.0067(12)
C95 0.0472(13) 0.0447(16) 0.0316(11) -0.0057(10) 0.0141(10) -0.0082(11)
C96 0.0354(11) 0.0368(14) 0.0354(11) -0.0056(10) 0.0147(9) -0.0016(10)
C97 0.0319(10) 0.0327(13) 0.0280(10) 0.0032(9) 0.0109(8) 0.0019(9)
C98 0.0287(10) 0.0300(12) 0.0239(9) 0.0001(8) 0.0068(8) -0.0006(9)
C99 0.0345(11) 0.0289(13) 0.0369(11) -0.0005(9) 0.0114(9) -0.0018(9)
C100 0.0368(12) 0.0368(15) 0.0395(12) -0.0022(10) 0.0119(9) 0.0063(10)
C101 0.0292(11) 0.0553(18) 0.0358(12) 0.0055(11) 0.0122(9) 0.0033(11)
C102 0.0346(12) 0.0435(16) 0.0478(14) 0.0135(12) 0.0125(10) -0.0050(11)
C103 0.0348(11) 0.0304(13) 0.0420(12) 0.0054(10) 0.0108(9) -0.0002(10)
C110 0.0452(13) 0.0394(16) 0.0437(13) 0.0048(11) 0.0142(11) 0.0053(11)
N110 0.0370(10) 0.0368(13) 0.0425(11) -0.0007(9) 0.0149(8) -0.0043(9)
C111 0.0392(12) 0.0371(15) 0.0324(11) 0.0051(10) 0.0063(9) 0.0014(10)
C112 0.0415(12) 0.0366(15) 0.0340(11) 0.0054(10) 0.0069(9) -0.0022(11)
C113 0.0555(15) 0.0367(15) 0.0291(11) 0.0013(10) 0.0088(10) 0.0021(11)
C114 0.0511(14) 0.0481(17) 0.0306(11) 0.0068(11) 0.0130(10) 0.0049(12)
C115 0.0434(13) 0.0464(18) 0.0444(14) 0.0066(12) 0.0121(11) -0.0044(12)
C116 0.0457(13) 0.0375(15) 0.0411(13) -0.0001(11) 0.0092(10) -0.0015(11)
C117 0.0447(13) 0.0341(14) 0.0423(13) -0.0005(11) 0.0150(10) -0.0030(11)
C118 0.0408(12) 0.0389(14) 0.0370(12) 0.0029(10) 0.0152(10) 0.0005(11)
C119 0.0446(14) 0.0387(16) 0.0520(14) 0.0141(12) 0.0147(11) 0.0027(11)
C120 0.0459(14) 0.0480(18) 0.0487(14) 0.0174(13) 0.0089(11) -0.0067(12)
C121 0.0388(12) 0.064(2) 0.0349(12) 0.0041(12) 0.0125(10) 0.0056(12)
C122 0.0527(15) 0.0463(17) 0.0356(12) -0.0035(11) 0.0110(11) 0.0156(13)
C123 0.0496(14) 0.0360(15) 0.0342(12) -0.0010(10) 0.0084(10) -0.0017(11)
N130 0.0570(18) 0.111(3) 0.128(3) 0.057(3) 0.042(2) 0.025(2)
C131 0.060(2) 0.071(3) 0.0639(18) 0.0293(17) 0.0334(16) 0.0283(19)
C132 0.100(3) 0.063(2) 0.0478(16) 0.0124(15) 0.0347(17) 0.034(2)
O9 0.0349(8) 0.0312(10) 0.0484(9) -0.0046(8) 0.0210(7) -0.0016(7)
O10 0.0468(11) 0.0436(13) 0.0795(14) -0.0048(11) 0.0117(10) 0.0046(9)

loop_
_atom_type_symbol
_atom_type_description
_atom_type_scat_dispersion_real
_atom_type_scat_dispersion_imag
_atom_type_scat_source
C C 0.0181 0.0091 'International Tables Vol C Tables 4.2.6.8 and 6.1.1.4'
H H 0.0000 0.0000 'International Tables Vol C Tables 4.2.6.8 and 6.1.1.4'
N N 0.0311 0.0180 'International Tables Vol C Tables 4.2.6.8 and 6.1.1.4'
B B 0.0090 0.0039 'International Tables Vol C Tables 4.2.6.8 and 6.1.1.4'
O O 0.0492 0.0322 'International Tables Vol C Tables 4.2.6.8 and 6.1.1.4'

loop_
_geom_angle_atom_site_label_1
_geom_angle_atom_site_label_2
_geom_angle_atom_site_label_3
_geom_angle
_geom_angle_publ_flag
O3 B1 O4 114.00(17) y
O3 B1 O1 102.44(18) y
O4 B1 O1 114.05(17) y
O3 B1 O2 113.75(17) y
O4 B1 O2 101.76(18) y
O1 B1 O2 111.29(16) y
C10 O1 B1 118.61(17) y
C20 O2 B1 114.69(17) y
C30 O3 B1 118.40(18) y
C40 O4 B1 117.35(17) y
O1 C10 C11 120.56(18) y
O1 C10 C19 117.33(18) y
C11 C10 C19 122.06(19) y
C10 C11 C12 117.98(18) y
C10 C11 C21 118.86(18) y
C12 C11 C21 123.07(17) y
C17 C12 C13 117.68(19) y
C17 C12 C11 119.82(18) y
C13 C12 C11 122.43(19) y
C14 C13 C12 121.4(2) y
C14 C13 H13 119.3 ?
C12 C13 H13 119.3 ?
C13 C14 C15 120.4(2) y
C13 C14 H14 119.8 ?
C15 C14 H14 119.8 ?
C16 C15 C14 119.74(19) y
C16 C15 H15 120.1 ?
C14 C15 H15 120.1 ?
C15 C16 C17 121.3(2) y
C15 C16 H16 119.4 ?
C17 C16 H16 119.4 ?
C16 C17 C12 119.4(2) y
C16 C17 C18 121.3(2) y
C12 C17 C18 119.29(19) y
C19 C18 C17 120.8(2) y
C19 C18 H18 119.6 ?
C17 C18 H18 119.6 ?
C18 C19 C10 119.9(2) y
C18 C19 H19 120.1 ?
C10 C19 H19 120.1 ?
O2 C20 C21 120.18(18) y
O2 C20 C29 117.61(18) y
C21 C20 C29 122.21(19) y
C20 C21 C22 118.52(19) y
C20 C21 C11 118.76(18) y
C22 C21 C11 122.63(19) y
C23 C22 C27 117.74(19) y
C23 C22 C21 123.16(19) y
C27 C22 C21 119.08(19) y
C24 C23 C22 122.1(2) y
C24 C23 H23 118.9 ?
C22 C23 H23 118.9 ?
C23 C24 C25 119.9(2) y
C23 C24 H24 120.1 ?
C25 C24 H24 120.1 ?
C26 C25 C24 119.9(2) y
C26 C25 H25 120 ?
C24 C25 H25 120 ?
C25 C26 C27 121.6(2) y
C25 C26 H26 119.2 ?
C27 C26 H26 119.2 ?
C28 C27 C26 122.0(2) y
C28 C27 C22 119.33(19) y
C26 C27 C22 118.7(2) y
C29 C28 C27 120.87(19) y
C29 C28 H28 119.6 ?
C27 C28 H28 119.6 ?
C28 C29 C20 119.9(2) y
C28 C29 H29 120.1 ?
C20 C29 H29 120.1 ?
O3 C30 C31 121.17(18) y
O3 C30 C39 117.29(18) y
C31 C30 C39 121.37(19) y
C30 C31 C32 118.34(19) y
C30 C31 C41 119.04(19) y
C32 C31 C41 122.58(18) y
C37 C32 C33 117.5(2) y
C37 C32 C31 119.51(19) y
C33 C32 C31 123.01(19) y
C34 C33 C32 121.0(2) y
C34 C33 H33 119.5 ?
C32 C33 H33 119.5 ?
C33 C34 C35 121.1(2) y
C33 C34 H34 119.5 ?
C35 C34 H34 119.5 ?
C36 C35 C34 119.5(2) y
C36 C35 H35 120.2 ?
C34 C35 H35 120.2 ?
C35 C36 C37 121.4(2) y
C35 C36 H36 119.3 ?
C37 C36 H36 119.3 ?
C38 C37 C36 121.1(2) y
C38 C37 C32 119.4(2) y
C36 C37 C32 119.5(2) y
C39 C38 C37 120.7(2) y
C39 C38 H38 119.7 ?
C37 C38 H38 119.7 ?
C38 C39 C30 120.3(2) y
C38 C39 H39 119.8 ?
C30 C39 H39 119.8 ?
O4 C40 C41 121.09(18) y
O4 C40 C49 117.28(18) y
C41 C40 C49 121.58(18) y
C40 C41 C42 117.87(18) y
C40 C41 C31 119.93(18) y
C42 C41 C31 122.18(18) y
C43 C42 C47 118.3(2) y
C43 C42 C41 122.12(19) y
C47 C42 C41 119.53(19) y
C44 C43 C42 121.0(2) y
C44 C43 H43 119.5 ?
C42 C43 H43 119.5 ?
C43 C44 C45 120.6(2) y
C43 C44 H44 119.7 ?
C45 C44 H44 119.7 ?
C46 C45 C44 119.9(2) y
C46 C45 H45 120.1 ?
C44 C45 H45 120.1 ?
C45 C46 C47 121.3(2) y
C45 C46 H46 119.4 ?
C47 C46 H46 119.4 ?
C48 C47 C42 119.35(19) y
C48 C47 C46 122.0(2) y
C42 C47 C46 118.6(2) y
C49 C48 C47 120.5(2) y
C49 C48 H48 119.8 ?
C47 C48 H48 119.8 ?
C48 C49 C40 120.48(19) y
C48 C49 H49 119.8 ?
C40 C49 H49 119.8 ?
O5 B2 O6 112.39(18) y
O5 B2 O8 114.49(19) y
O6 B2 O8 101.8(2) y
O5 B2 O7 102.7(2) y
O6 B2 O7 113.57(19) y
O8 B2 O7 112.34(17) y
C50 O5 B2 117.91(19) y
C60 O6 B2 118.51(19) y
C70 O7 B2 116.93(18) y
C80 O8 B2 117.30(19) y
O5 C50 C51 121.33(19) y
O5 C50 C59 117.1(2) y
C51 C50 C59 121.5(2) y
C50 C51 C52 118.7(2) y
C50 C51 C61 119.39(19) y
C52 C51 C61 121.9(2) y
C53 C52 C57 117.4(2) y
C53 C52 C51 123.4(2) y
C57 C52 C51 119.2(2) y
C54 C53 C52 121.6(2) y
C54 C53 H53 119.2 ?
C52 C53 H53 119.2 ?
C53 C54 C55 120.9(2) y
C53 C54 H54 119.5 ?
C55 C54 H54 119.5 ?
C56 C55 C54 119.3(2) y
C56 C55 H55 120.3 ?
C54 C55 H55 120.3 ?
C55 C56 C57 121.1(2) y
C55 C56 H56 119.4 ?
C57 C56 H56 119.4 ?
C58 C57 C56 121.3(2) y
C58 C57 C52 119.3(2) y
C56 C57 C52 119.5(2) y
C59 C58 C57 120.8(2) y
C59 C58 H58 119.6 ?
C57 C58 H58 119.6 ?
C58 C59 C50 120.3(2) y
C58 C59 H59 119.8 ?
C50 C59 H59 119.8 ?
O6 C60 C61 120.73(19) y
O6 C60 C69 117.56(19) y
C61 C60 C69 121.7(2) y
C60 C61 C62 118.17(19) y
C60 C61 C51 118.91(19) y
C62 C61 C51 122.85(19) y
C63 C62 C67 117.2(2) y
C63 C62 C61 123.1(2) y
C67 C62 C61 119.6(2) y
C64 C63 C62 121.5(2) y
C64 C63 H63 119.2 ?
C62 C63 H63 119.2 ?
C63 C64 C65 121.0(2) y
C63 C64 H64 119.5 ?
C65 C64 H64 119.5 ?
C66 C65 C64 119.2(2) y
C66 C65 H65 120.4 ?
C64 C65 H65 120.4 ?
C65 C66 C67 121.4(2) y
C65 C66 H66 119.3 ?
C67 C66 H66 119.3 ?
C66 C67 C68 121.0(2) y
C66 C67 C62 119.7(2) y
C68 C67 C62 119.3(2) y
C69 C68 C67 120.4(2) y
C69 C68 H68 119.8 ?
C67 C68 H68 119.8 ?
C68 C69 C60 120.5(2) y
C68 C69 H69 119.7 ?
C60 C69 H69 119.7 ?
O7 C70 C71 120.72(19) y
O7 C70 C79 117.68(18) y
C71 C70 C79 121.5(2) y
C70 C71 C72 118.37(19) y
C70 C71 C81 118.97(19) y
C72 C71 C81 122.62(18) y
C73 C72 C77 117.3(2) y
C73 C72 C71 122.8(2) y
C77 C72 C71 119.83(19) y
C74 C73 C72 121.5(2) y
C74 C73 H73 119.2 ?
C72 C73 H73 119.2 ?
C73 C74 C75 120.7(2) y
C73 C74 H74 119.6 ?
C75 C74 H74 119.6 ?
C76 C75 C74 119.3(2) y
C76 C75 H75 120.3 ?
C74 C75 H75 120.3 ?
C75 C76 C77 121.3(2) y
C75 C76 H76 119.3 ?
C77 C76 H76 119.3 ?
C76 C77 C78 121.3(2) y
C76 C77 C72 119.7(2) y
C78 C77 C72 119.0(2) y
C79 C78 C77 120.8(2) y
C79 C78 H78 119.6 ?
C77 C78 H78 119.6 ?
C78 C79 C70 120.3(2) y
C78 C79 H79 119.9 ?
C70 C79 H79 119.9 ?
O8 C80 C81 120.9(2) y
O8 C80 C89 118.09(19) y
C81 C80 C89 121.0(2) y
C80 C81 C82 118.5(2) y
C80 C81 C71 119.0(2) y
C82 C81 C71 122.42(18) y
C83 C82 C87 117.4(2) y
C83 C82 C81 122.79(19) y
C87 C82 C81 119.7(2) y
C84 C83 C82 121.5(2) y
C84 C83 H83 119.2 ?
C82 C83 H83 119.2 ?
C83 C84 C85 121.0(2) y
C83 C84 H84 119.5 ?
C85 C84 H84 119.5 ?
C86 C85 C84 119.0(2) y
C86 C85 H85 120.5 ?
C84 C85 H85 120.5 ?
C85 C86 C87 121.8(2) y
C85 C86 H86 119.1 ?
C87 C86 H86 119.1 ?
C86 C87 C88 122.0(2) y
C86 C87 C82 119.2(2) y
C88 C87 C82 118.7(2) y
C89 C88 C87 120.6(2) y
C89 C88 H88 119.7 ?
C87 C88 H88 119.7 ?
C88 C89 C80 121.0(2) y
C88 C89 H89 119.5 ?
C80 C89 H89 119.5 ?
N90 C90 C91 111.52(19) y
N90 C90 H90A 109.3 ?
C91 C90 H90A 109.3 ?
N90 C90 H90B 109.3 ?
C91 C90 H90B 109.3 ?
H90A C90 H90B 108 ?
C90 N90 C97 113.77(17) y
C90 N90 H90C 108.8 ?
C97 N90 H90C 108.8 ?
C90 N90 H90D 108.8 ?
C97 N90 H90D 108.8 ?
H90C N90 H90D 107.7 ?
C96 C91 C92 119.5(2) y
C96 C91 C90 119.36(19) y
C92 C91 C90 121.14(19) y
C93 C92 C91 119.7(2) y
C93 C92 H92 120.1 ?
C91 C92 H92 120.1 ?
C94 C93 C92 120.5(2) y
C94 C93 H93 119.7 ?
C92 C93 H93 119.7 ?
C93 C94 C95 119.8(2) y
C93 C94 H94 120.1 ?
C95 C94 H94 120.1 ?
C96 C95 C94 120.2(2) y
C96 C95 H95 119.9 ?
C94 C95 H95 119.9 ?
C95 C96 C91 120.3(2) y
C95 C96 H96 119.9 ?
C91 C96 H96 119.9 ?
N90 C97 C98 112.11(16) y
N90 C97 H97A 109.2 ?
C98 C97 H97A 109.2 ?
N90 C97 H97B 109.2 ?
C98 C97 H97B 109.2 ?
H97A C97 H97B 107.9 ?
C99 C98 C103 119.3(2) y
C99 C98 C97 120.1(2) y
C103 C98 C97 120.7(2) y
C100 C99 C98 120.6(2) y
C100 C99 H99 119.7 ?
C98 C99 H99 119.7 ?
C101 C100 C99 120.1(2) y
C101 C100 H100 119.9 ?
C99 C100 H100 119.9 ?
C100 C101 C102 119.9(2) y
C100 C101 H101 120.1 ?
C102 C101 H101 120.1 ?
C101 C102 C103 120.2(2) y
C101 C102 H102 119.9 ?
C103 C102 H102 119.9 ?
C102 C103 C98 119.9(2) y
C102 C103 H103 120 ?
C98 C103 H103 120 ?
N110 C110 C111 111.9(2) y
N110 C110 H11A 109.2 ?
C111 C110 H11A 109.2 ?
N110 C110 H11B 109.2 ?
C111 C110 H11B 109.2 ?
H11A C110 H11B 107.9 ?
C117 N110 C110 114.3(2) y
C117 N110 H11C 108.7 ?
C110 N110 H11C 108.7 ?
C117 N110 H11D 108.7 ?
C110 N110 H11D 108.7 ?
H11C N110 H11D 107.6 ?
C112 C111 C116 119.5(2) y
C112 C111 C110 119.8(2) y
C116 C111 C110 120.7(2) y
C113 C112 C111 120.7(2) y
C113 C112 H112 119.6 ?
C111 C112 H112 119.6 ?
C112 C113 C114 119.9(3) y
C112 C113 H113 120.1 ?
C114 C113 H113 120.1 ?
C115 C114 C113 119.7(2) y
C115 C114 H114 120.1 ?
C113 C114 H114 120.1 ?
C114 C115 C116 120.5(3) y
C114 C115 H115 119.7 ?
C116 C115 H115 119.7 ?
C111 C116 C115 119.6(3) y
C111 C116 H116 120.2 ?
C115 C116 H116 120.2 ?
N110 C117 C118 113.1(2) y
N110 C117 H11E 109 ?
C118 C117 H11E 109 ?
N110 C117 H11F 109 ?
C118 C117 H11F 109 ?
H11E C117 H11F 107.8 ?
C123 C118 C119 118.7(2) y
C123 C118 C117 120.5(2) y
C119 C118 C117 120.8(2) y
C120 C119 C118 120.3(3) y
C120 C119 H119 119.8 ?
C118 C119 H119 119.8 ?
C119 C120 C121 120.8(3) y
C119 C120 H120 119.6 ?
C121 C120 H120 119.6 ?
C120 C121 C122 119.4(2) y
C120 C121 H121 120.3 ?
C122 C121 H121 120.3 ?
C123 C122 C121 119.7(3) y
C123 C122 H122 120.1 ?
C121 C122 H122 120.1 ?
C118 C123 C122 121.1(3) y
C118 C123 H123 119.5 ?
C122 C123 H123 119.5 ?
N130 C131 C132 179.7(4) y
C131 C132 H13A 109.5 ?
C131 C132 H13B 109.5 ?
H13A C132 H13B 109.5 ?
C131 C132 H13C 109.5 ?
H13A C132 H13C 109.5 ?
H13B C132 H13C 109.5 ?
H9A O9 H9B 106(4) ?
H10A O10 H10B 105(3) ?
H20A O20 H20B 103.2 ?
H20A O20 H21B 140.3 ?
H20B O20 H21B 101.9 ?
H20B O21 H21A 146.2 ?
H20B O21 H21B 104.9 ?
H21A O21 H21B 105.5 ?

loop_
_geom_bond_atom_site_label_1
_geom_bond_atom_site_label_2
_geom_bond_distance
_geom_bond_publ_flag
B1 O3 1.460(3) y
B1 O4 1.465(3) y
B1 O1 1.472(3) y
B1 O2 1.479(3) y
O1 C10 1.365(3) y
O2 C20 1.372(2) y
O3 C30 1.359(3) y
O4 C40 1.365(2) y
C10 C11 1.389(3) y
C10 C19 1.412(3) y
C11 C12 1.433(3) y
C11 C21 1.498(3) y
C12 C17 1.420(3) y
C12 C13 1.425(3) y
C13 C14 1.365(3) y
C13 H13 0.95 ?
C14 C15 1.411(3) y
C14 H14 0.95 ?
C15 C16 1.362(3) y
C15 H15 0.95 ?
C16 C17 1.417(3) y
C16 H16 0.95 ?
C17 C18 1.420(3) y
C18 C19 1.362(3) y
C18 H18 0.95 ?
C19 H19 0.95 ?
C20 C21 1.376(3) y
C20 C29 1.408(3) y
C21 C22 1.434(3) y
C22 C23 1.410(3) y
C22 C27 1.433(3) y
C23 C24 1.367(3) y
C23 H23 0.95 ?
C24 C25 1.410(3) y
C24 H24 0.95 ?
C25 C26 1.361(4) y
C25 H25 0.95 ?
C26 C27 1.415(3) y
C26 H26 0.95 ?
C27 C28 1.410(3) y
C28 C29 1.364(3) y
C28 H28 0.95 ?
C29 H29 0.95 ?
C30 C31 1.383(3) y
C30 C39 1.418(3) y
C31 C32 1.438(3) y
C31 C41 1.495(3) y
C32 C37 1.424(3) y
C32 C33 1.427(3) y
C33 C34 1.371(3) y
C33 H33 0.95 ?
C34 C35 1.405(4) y
C34 H34 0.95 ?
C35 C36 1.360(4) y
C35 H35 0.95 ?
C36 C37 1.421(3) y
C36 H36 0.95 ?
C37 C38 1.414(3) y
C38 C39 1.360(3) y
C38 H38 0.95 ?
C39 H39 0.95 ?
C40 C41 1.381(3) y
C40 C49 1.415(3) y
C41 C42 1.443(3) y
C42 C43 1.422(3) y
C42 C47 1.423(3) y
C43 C44 1.369(3) y
C43 H43 0.95 ?
C44 C45 1.406(4) y
C44 H44 0.95 ?
C45 C46 1.363(4) y
C45 H45 0.95 ?
C46 C47 1.428(3) y
C46 H46 0.95 ?
C47 C48 1.413(3) y
C48 C49 1.362(3) y
C48 H48 0.95 ?
C49 H49 0.95 ?
B2 O5 1.456(3) y
B2 O6 1.470(3) y
B2 O8 1.474(3) y
B2 O7 1.477(3) y
O5 C50 1.365(3) y
O6 C60 1.367(3) y
O7 C70 1.362(3) y
O8 C80 1.361(3) y
C50 C51 1.379(3) y
C50 C59 1.414(3) y
C51 C52 1.441(3) y
C51 C61 1.494(3) y
C52 C53 1.416(3) y
C52 C57 1.429(3) y
C53 C54 1.364(3) y
C53 H53 0.95 ?
C54 C55 1.411(4) y
C54 H54 0.95 ?
C55 C56 1.366(4) y
C55 H55 0.95 ?
C56 C57 1.420(3) y
C56 H56 0.95 ?
C57 C58 1.415(3) y
C58 C59 1.364(3) y
C58 H58 0.95 ?
C59 H59 0.95 ?
C60 C61 1.384(3) y
C60 C69 1.412(3) y
C61 C62 1.436(3) y
C62 C63 1.426(3) y
C62 C67 1.427(3) y
C63 C64 1.364(3) y
C63 H63 0.95 ?
C64 C65 1.411(3) y
C64 H64 0.95 ?
C65 C66 1.366(3) y
C65 H65 0.95 ?
C66 C67 1.417(3) y
C66 H66 0.95 ?
C67 C68 1.419(3) y
C68 C69 1.360(3) y
C68 H68 0.95 ?
C69 H69 0.95 ?
C70 C71 1.382(3) y
C70 C79 1.420(3) y
C71 C72 1.441(3) y
C71 C81 1.484(3) y
C72 C73 1.419(3) y
C72 C77 1.425(3) y
C73 C74 1.368(3) y
C73 H73 0.95 ?
C74 C75 1.406(4) y
C74 H74 0.95 ?
C75 C76 1.368(4) y
C75 H75 0.95 ?
C76 C77 1.411(3) y
C76 H76 0.95 ?
C77 C78 1.422(3) y
C78 C79 1.366(3) y
C78 H78 0.95 ?
C79 H79 0.95 ?
C80 C81 1.382(3) y
C80 C89 1.415(3) y
C81 C82 1.437(3) y
C82 C83 1.418(3) y
C82 C87 1.434(3) y
C83 C84 1.370(3) y
C83 H83 0.95 ?
C84 C85 1.406(3) y
C84 H84 0.95 ?
C85 C86 1.369(4) y
C85 H85 0.95 ?
C86 C87 1.412(4) y
C86 H86 0.95 ?
C87 C88 1.420(3) y
C88 C89 1.358(4) y
C88 H88 0.95 ?
C89 H89 0.95 ?
C90 N90 1.501(3) y
C90 C91 1.504(3) y
C90 H90a 0.99 ?
C90 H90b 0.99 ?
N90 C97 1.504(3) y
N90 H90c 0.92 ?
N90 H90d 0.92 ?
C91 C96 1.387(3) y
C91 C92 1.389(3) y
C92 C93 1.386(3) y
C92 H92 0.95 ?
C93 C94 1.378(4) y
C93 H93 0.95 ?
C94 C95 1.381(4) y
C94 H94 0.95 ?
C95 C96 1.381(4) y
C95 H95 0.95 ?
C96 H96 0.95 ?
C97 C98 1.512(3) y
C97 H97a 0.99 ?
C97 H97b 0.99 ?
C98 C99 1.383(3) y
C98 C103 1.396(3) y
C99 C100 1.383(3) y
C99 H99 0.95 ?
C100 C101 1.379(4) y
C100 H100 0.95 ?
C101 C102 1.385(4) y
C101 H101 0.95 ?
C102 C103 1.386(3) y
C102 H102 0.95 ?
C103 H103 0.95 ?
C110 N110 1.500(3) y
C110 C111 1.511(3) y
C110 H11a 0.99 ?
C110 H11b 0.99 ?
N110 C117 1.494(3) y
N110 H11c 0.92 ?
N110 H11d 0.92 ?
C111 C112 1.388(4) y
C111 C116 1.391(4) y
C112 C113 1.383(4) y
C112 H112 0.95 ?
C113 C114 1.386(4) y
C113 H113 0.95 ?
C114 C115 1.385(4) y
C114 H114 0.95 ?
C115 C116 1.393(4) y
C115 H115 0.95 ?
C116 H116 0.95 ?
C117 C118 1.506(3) y
C117 H11e 0.99 ?
C117 H11f 0.99 ?
C118 C123 1.380(4) y
C118 C119 1.396(4) y
C119 C120 1.374(4) y
C119 H119 0.95 ?
C120 C121 1.379(4) y
C120 H120 0.95 ?
C121 C122 1.393(4) y
C121 H121 0.95 ?
C122 C123 1.381(4) y
C122 H122 0.95 ?
C123 H123 0.95 ?
N130 C131 1.132(6) y
C131 C132 1.450(6) y
C132 H13a 0.98 ?
C132 H13b 0.98 ?
C132 H13c 0.98 ?
O9 H9a 0.90(3) ?
O9 H9b 0.90(2) ?
O10 H10a 0.91(2) ?
O10 H10b 0.91(2) ?
O20 H20a 0.9161 ?
O20 H20b 0.8901 ?
O21 H21a 0.9205 ?
O21 H21b 0.8538 ?

loop_
_geom_hbond_atom_site_label_D
_geom_hbond_atom_site_label_H
_geom_hbond_atom_site_label_A
_geom_hbond_distance_DH
_geom_hbond_distance_HA
_geom_hbond_distance_DA
_geom_hbond_angle_DHA
_geom_hbond_site_symmetry_A
N90 H90C O2 0.92 1.93 2.816(2) 161.1 2_454
N90 H90D O9 0.92 1.94 2.779(2) 150 .
N110 H11C O7 0.92 2.12 2.982(3) 156.3 1_556
N110 H11D O10 0.92 1.85 2.732(3) 159.2 2
O9 H9B O1 0.90(2) 1.89(2) 2.779(2) 174(4) 1_565
O10 H10B O6 0.91(2) 1.84(2) 2.730(3) 165(3) 1_556
O20 H20B O10 0.89 2.07 2.678(19) 124.3 .

loop_
_geom_torsion_atom_site_label_1
_geom_torsion_atom_site_label_2
_geom_torsion_atom_site_label_3
_geom_torsion_atom_site_label_4
_geom_torsion
_geom_torsion_publ_flag
O3 B1 O1 C10 158.84(16) y
O4 B1 O1 C10 -77.5(2) y
O2 B1 O1 C10 36.9(2) y
O3 B1 O2 C20 -63.6(2) y
O4 B1 O2 C20 173.32(15) y
O1 B1 O2 C20 51.5(2) y
O4 B1 O3 C30 40.4(3) y
O1 B1 O3 C30 164.12(15) y
O2 B1 O3 C30 -75.7(2) y
O3 B1 O4 C40 44.3(3) y
O1 B1 O4 C40 -72.9(2) y
O2 B1 O4 C40 167.18(16) y
B1 O1 C10 C11 -68.5(3) y
B1 O1 C10 C19 113.9(2) y
O1 C10 C11 C12 178.33(19) y
C19 C10 C11 C12 -4.2(3) y
O1 C10 C11 C21 1.6(3) y
C19 C10 C11 C21 179.1(2) y
C10 C11 C12 C17 4.5(3) y
C21 C11 C12 C17 -178.9(2) y
C10 C11 C12 C13 -172.4(2) y
C21 C11 C12 C13 4.2(3) y
C17 C12 C13 C14 1.2(3) y
C11 C12 C13 C14 178.1(2) y
C12 C13 C14 C15 1.1(4) y
C13 C14 C15 C16 -1.3(4) y
C14 C15 C16 C17 -0.7(4) y
C15 C16 C17 C12 3.0(4) y
C15 C16 C17 C18 -175.2(2) y
C13 C12 C17 C16 -3.2(3) y
C11 C12 C17 C16 179.8(2) y
C13 C12 C17 C18 175.0(2) y
C11 C12 C17 C18 -2.0(3) y
C16 C17 C18 C19 177.1(2) y
C12 C17 C18 C19 -1.1(4) y
C17 C18 C19 C10 1.5(4) y
O1 C10 C19 C18 178.8(2) y
C11 C10 C19 C18 1.2(4) y
B1 O2 C20 C21 -72.7(2) y
B1 O2 C20 C29 106.8(2) y
O2 C20 C21 C22 175.26(18) y
C29 C20 C21 C22 -4.2(3) y
O2 C20 C21 C11 -1.4(3) y
C29 C20 C21 C11 179.09(19) y
C10 C11 C21 C20 48.7(3) y
C12 C11 C21 C20 -127.8(2) y
C10 C11 C21 C22 -127.8(2) y
C12 C11 C21 C22 55.7(3) y
C20 C21 C22 C23 -174.4(2) y
C11 C21 C22 C23 2.1(3) y
C20 C21 C22 C27 3.8(3) y
C11 C21 C22 C27 -179.63(19) y
C27 C22 C23 C24 1.9(3) y
C21 C22 C23 C24 -179.9(2) y
C22 C23 C24 C25 0.3(4) y
C23 C24 C25 C26 -1.7(4) y
C24 C25 C26 C27 0.8(4) y
C25 C26 C27 C28 -178.0(2) y
C25 C26 C27 C22 1.3(3) y
C23 C22 C27 C28 176.7(2) y
C21 C22 C27 C28 -1.6(3) y
C23 C22 C27 C26 -2.6(3) y
C21 C22 C27 C26 179.0(2) y
C26 C27 C28 C29 179.0(2) y
C22 C27 C28 C29 -0.4(3) y
C27 C28 C29 C20 0.1(3) y
O2 C20 C29 C28 -177.20(19) y
C21 C20 C29 C28 2.3(3) y
B1 O3 C30 C31 -66.8(3) y
B1 O3 C30 C39 117.8(2) y
O3 C30 C31 C32 177.91(19) y
C39 C30 C31 C32 -6.9(3) y
O3 C30 C31 C41 0.2(3) y
C39 C30 C31 C41 175.3(2) y
C30 C31 C32 C37 5.7(3) y
C41 C31 C32 C37 -176.63(19) y
C30 C31 C32 C33 -173.7(2) y
C41 C31 C32 C33 3.9(3) y
C37 C32 C33 C34 1.3(3) y
C31 C32 C33 C34 -179.3(2) y
C32 C33 C34 C35 -1.0(4) y
C33 C34 C35 C36 0.0(4) y
C34 C35 C36 C37 0.6(4) y
C35 C36 C37 C38 -179.6(2) y
C35 C36 C37 C32 -0.3(4) y
C33 C32 C37 C38 178.6(2) y
C31 C32 C37 C38 -0.8(3) y
C33 C32 C37 C36 -0.7(3) y
C31 C32 C37 C36 179.9(2) y
C36 C37 C38 C39 176.2(2) y
C32 C37 C38 C39 -3.1(3) y
C37 C38 C39 C30 2.0(3) y
O3 C30 C39 C38 178.5(2) y
C31 C30 C39 C38 3.2(3) y
B1 O4 C40 C41 -65.8(3) y
B1 O4 C40 C49 116.6(2) y
O4 C40 C41 C42 175.1(2) y
C49 C40 C41 C42 -7.4(3) y
O4 C40 C41 C31 -3.3(3) y
C49 C40 C41 C31 174.2(2) y
C30 C31 C41 C40 49.0(3) y
C32 C31 C41 C40 -128.6(2) y
C30 C31 C41 C42 -129.3(2) y
C32 C31 C41 C42 53.1(3) y
C40 C41 C42 C43 -167.5(2) y
C31 C41 C42 C43 10.8(3) y
C40 C41 C42 C47 9.8(3) y
C31 C41 C42 C47 -171.9(2) y
C47 C42 C43 C44 3.8(3) y
C41 C42 C43 C44 -178.9(2) y
C42 C43 C44 C45 1.2(4) y
C43 C44 C45 C46 -4.3(4) y
C44 C45 C46 C47 2.4(4) y
C43 C42 C47 C48 171.8(2) y
C41 C42 C47 C48 -5.6(3) y
C43 C42 C47 C46 -5.6(3) y
C41 C42 C47 C46 177.0(2) y
C45 C46 C47 C48 -174.7(3) y
C45 C46 C47 C42 2.6(4) y
C42 C47 C48 C49 -1.3(4) y
C46 C47 C48 C49 176.0(2) y
C47 C48 C49 C40 3.9(4) y
O4 C40 C49 C48 178.2(2) y
C41 C40 C49 C48 0.6(4) y
O6 B2 O5 C50 43.2(3) y
O8 B2 O5 C50 -72.3(3) y
O7 B2 O5 C50 165.62(17) y
O5 B2 O6 C60 42.8(3) y
O8 B2 O6 C60 165.74(17) y
O7 B2 O6 C60 -73.3(2) y
O5 B2 O7 C70 165.97(16) y
O6 B2 O7 C70 -72.4(2) y
O8 B2 O7 C70 42.5(3) y
O5 B2 O8 C80 -72.4(2) y
O6 B2 O8 C80 166.07(17) y
O7 B2 O8 C80 44.2(3) y
B2 O5 C50 C51 -67.7(3) y
B2 O5 C50 C59 114.4(2) y
O5 C50 C51 C52 176.4(2) y
C59 C50 C51 C52 -5.8(3) y
O5 C50 C51 C61 -1.7(3) y
C59 C50 C51 C61 176.1(2) y
C50 C51 C52 C53 -171.6(2) y
C61 C51 C52 C53 6.4(3) y
C50 C51 C52 C57 5.9(3) y
C61 C51 C52 C57 -176.1(2) y
C57 C52 C53 C54 3.0(3) y
C51 C52 C53 C54 -179.4(2) y
C52 C53 C54 C55 0.2(4) y
C53 C54 C55 C56 -2.6(4) y
C54 C55 C56 C57 1.7(4) y
C55 C56 C57 C58 -177.6(2) y
C55 C56 C57 C52 1.5(4) y
C53 C52 C57 C58 175.3(2) y
C51 C52 C57 C58 -2.4(3) y
C53 C52 C57 C56 -3.8(3) y
C51 C52 C57 C56 178.5(2) y
C56 C57 C58 C59 177.7(2) y
C52 C57 C58 C59 -1.4(4) y
C57 C58 C59 C50 1.6(4) y
O5 C50 C59 C58 180.0(2) y
C51 C50 C59 C58 2.1(4) y
B2 O6 C60 C61 -67.7(3) y
B2 O6 C60 C69 114.3(2) y
O6 C60 C61 C62 175.8(2) y
C69 C60 C61 C62 -6.2(3) y
O6 C60 C61 C51 -1.3(3) y
C69 C60 C61 C51 176.7(2) y
C50 C51 C61 C60 49.0(3) y
C52 C51 C61 C60 -129.1(2) y
C50 C51 C61 C62 -128.0(2) y
C52 C51 C61 C62 54.0(3) y
C60 C61 C62 C63 -170.6(2) y
C51 C61 C62 C63 6.3(3) y
C60 C61 C62 C67 5.5(3) y
C51 C61 C62 C67 -177.6(2) y
C67 C62 C63 C64 -0.2(3) y
C61 C62 C63 C64 175.9(2) y
C62 C63 C64 C65 0.8(4) y
C63 C64 C65 C66 -0.1(4) y
C64 C65 C66 C67 -1.3(4) y
C65 C66 C67 C68 -174.6(2) y
C65 C66 C67 C62 1.9(4) y
C63 C62 C67 C66 -1.1(3) y
C61 C62 C67 C66 -177.4(2) y
C63 C62 C67 C68 175.4(2) y
C61 C62 C67 C68 -0.9(3) y
C66 C67 C68 C69 173.3(2) y
C62 C67 C68 C69 -3.1(3) y
C67 C68 C69 C60 2.5(4) y
O6 C60 C69 C68 -179.7(2) y
C61 C60 C69 C68 2.3(4) y
B2 O7 C70 C71 -69.4(3) y
B2 O7 C70 C79 113.8(2) y
O7 C70 C71 C72 177.8(2) y
C79 C70 C71 C72 -5.5(3) y
O7 C70 C71 C81 0.2(3) y
C79 C70 C71 C81 176.9(2) y
C70 C71 C72 C73 -171.3(2) y
C81 C71 C72 C73 6.2(3) y
C70 C71 C72 C77 5.9(3) y
C81 C71 C72 C77 -176.6(2) y
C77 C72 C73 C74 0.6(3) y
C71 C72 C73 C74 177.9(2) y
C72 C73 C74 C75 2.3(4) y
C73 C74 C75 C76 -2.5(4) y
C74 C75 C76 C77 -0.4(4) y
C75 C76 C77 C78 -175.4(3) y
C75 C76 C77 C72 3.3(4) y
C73 C72 C77 C76 -3.3(3) y
C71 C72 C77 C76 179.3(2) y
C73 C72 C77 C78 175.4(2) y
C71 C72 C77 C78 -2.0(3) y
C76 C77 C78 C79 176.3(2) y
C72 C77 C78 C79 -2.4(4) y
C77 C78 C79 C70 2.8(4) y
O7 C70 C79 C78 178.0(2) y
C71 C70 C79 C78 1.2(4) y
B2 O8 C80 C81 -67.6(3) y
B2 O8 C80 C89 114.3(2) y
O8 C80 C81 C82 173.4(2) y
C89 C80 C81 C82 -8.6(3) y
O8 C80 C81 C71 -3.1(3) y
C89 C80 C81 C71 174.9(2) y
C70 C71 C81 C80 50.3(3) y
C72 C71 C81 C80 -127.2(2) y
C70 C71 C81 C82 -126.1(2) y
C72 C71 C81 C82 56.5(3) y
C80 C81 C82 C83 -167.4(2) y
C71 C81 C82 C83 9.0(3) y
C80 C81 C82 C87 7.6(3) y
C71 C81 C82 C87 -176.0(2) y
C87 C82 C83 C84 0.0(3) y
C81 C82 C83 C84 175.1(2) y
C82 C83 C84 C85 1.6(4) y
C83 C84 C85 C86 -1.3(4) y
C84 C85 C86 C87 -0.7(4) y
C85 C86 C87 C88 -173.1(2) y
C85 C86 C87 C82 2.3(4) y
C83 C82 C87 C86 -1.9(3) y
C81 C82 C87 C86 -177.2(2) y
C83 C82 C87 C88 173.6(2) y
C81 C82 C87 C88 -1.7(3) y
C86 C87 C88 C89 171.9(2) y
C82 C87 C88 C89 -3.5(3) y
C87 C88 C89 C80 2.7(4) y
O8 C80 C89 C88 -178.4(2) y
C81 C80 C89 C88 3.5(4) y
C91 C90 N90 C97 172.55(17) y
N90 C90 C91 C96 -116.7(2) y
N90 C90 C91 C92 63.6(3) y
C96 C91 C92 C93 0.8(4) y
C90 C91 C92 C93 -179.6(2) y
C91 C92 C93 C94 -0.4(4) y
C92 C93 C94 C95 0.1(4) y
C93 C94 C95 C96 -0.1(4) y
C94 C95 C96 C91 0.4(4) y
C92 C91 C96 C95 -0.7(4) y
C90 C91 C96 C95 179.6(2) y
C90 N90 C97 C98 -58.7(2) y
N90 C97 C98 C99 108.2(2) y
N90 C97 C98 C103 -71.3(3) y
C103 C98 C99 C100 0.9(3) y
C97 C98 C99 C100 -178.6(2) y
C98 C99 C100 C101 -0.4(4) y
C99 C100 C101 C102 -0.1(4) y
C100 C101 C102 C103 0.1(4) y
C101 C102 C103 C98 0.4(4) y
C99 C98 C103 C102 -0.9(3) y
C97 C98 C103 C102 178.6(2) y
C111 C110 N110 C117 167.4(2) y
N110 C110 C111 C112 78.9(3) y
N110 C110 C111 C116 -101.1(3) y
C116 C111 C112 C113 0.9(4) y
C110 C111 C112 C113 -179.1(2) y
C111 C112 C113 C114 -1.5(4) y
C112 C113 C114 C115 0.7(4) y
C113 C114 C115 C116 0.6(4) y
C112 C111 C116 C115 0.5(4) y
C110 C111 C116 C115 -179.6(2) y
C114 C115 C116 C111 -1.2(4) y
C110 N110 C117 C118 56.7(3) y
N110 C117 C118 C123 -107.1(3) y
N110 C117 C118 C119 74.6(3) y
C123 C118 C119 C120 -1.9(4) y
C117 C118 C119 C120 176.5(2) y
C118 C119 C120 C121 -0.5(4) y
C119 C120 C121 C122 2.1(4) y
C120 C121 C122 C123 -1.2(4) y
C119 C118 C123 C122 2.8(4) y
C117 C118 C123 C122 -175.6(2) y
C121 C122 C123 C118 -1.3(4) y
